data_7055360
loop_
_publ_author_name
'Meng, Qianli'
'Fronczek, Frank R.'
'Vicente, M Gra\,ca H'

_publ_section_title
;
 Synthesis and spectroscopic properties of
 \b,\b'-dibenzo-3,5,8-triaryl-BODIPYs.
;
_journal_issue 7
_journal_name_full 'New journal of chemistry = Nouveau journal de chimie'
_journal_page_first 5740
_journal_page_last 5751
_journal_paper_doi 10.1039/C5NJ03324A
_journal_volume 40
_journal_year 2016
_chemical_formula_moiety 'C35 H23 B F2 N2'
_chemical_formula_sum 'C35 H23 B F2 N2'
_chemical_formula_weight 520.36
_chemical_name_systematic
; 
 ? 
;
_space_group_IT_number 2
_symmetry_cell_setting triclinic
_symmetry_space_group_name_Hall '-P 1'
_symmetry_space_group_name_H-M 'P -1'
_atom_sites_solution_hydrogens geom
_atom_sites_solution_primary direct
_atom_sites_solution_secondary difmap
_audit_creation_method SHELXL-97
_audit_update_record
;
2015-11-09 deposited with the CCDC.
2016-02-08 downloaded from the CCDC.
;
_cell_angle_alpha 98.262(9)
_cell_angle_beta 106.170(6)
_cell_angle_gamma 107.413(9)
_cell_formula_units_Z 2
_cell_length_a 8.9607(14)
_cell_length_b 10.4013(15)
_cell_length_c 14.964(3)
_cell_measurement_reflns_used 5549
_cell_measurement_temperature 90.0(5)
_cell_measurement_theta_max 27.878
_cell_measurement_theta_min 2.546
_cell_volume 1238.3(4)
_computing_cell_refinement 'HKL Scalepack (Otwinowski & Minor 1997)'
_computing_data_collection 'COLLECT (Nonius, 2000)'
_computing_data_reduction 'HKL Denzo and Scalepack (Otwinowski & Minor 1997)'
_computing_molecular_graphics 'ORTEP-3 for Windows (Farrugia, 2012)'
_computing_publication_material 'SHELXL-97 (Sheldrick, 1997)'
_computing_structure_refinement 'SHELXL-97 (Sheldrick, 1997)'
_computing_structure_solution 'SIR97 (Altomare et al., 1999)'
_diffrn_ambient_temperature 90.0(5)
_diffrn_measured_fraction_theta_full 0.997
_diffrn_measured_fraction_theta_max 0.995
_diffrn_measurement_device 'Nonius KappaCCD '
_diffrn_measurement_method ' \w and \f scans'
_diffrn_radiation_monochromator graphite
_diffrn_radiation_source 'fine-focus sealed tube'
_diffrn_radiation_type MoK\a
_diffrn_radiation_wavelength 0.71073
_diffrn_reflns_av_R_equivalents 0.0341
_diffrn_reflns_av_sigmaI/netI 0.0471
_diffrn_reflns_limit_h_max 11
_diffrn_reflns_limit_h_min -11
_diffrn_reflns_limit_k_max 13
_diffrn_reflns_limit_k_min -13
_diffrn_reflns_limit_l_max 19
_diffrn_reflns_limit_l_min -19
_diffrn_reflns_number 22864
_diffrn_reflns_theta_full 25.00
_diffrn_reflns_theta_max 27.87
_diffrn_reflns_theta_min 2.66
_exptl_absorpt_coefficient_mu 0.091
_exptl_absorpt_correction_T_max 0.9820
_exptl_absorpt_correction_T_min 0.9644
_exptl_absorpt_correction_type multi-scan
_exptl_absorpt_process_details 'HKL Scalepack (Otwinowski & Minor 1997)'
_exptl_crystal_colour bronze
_exptl_crystal_density_diffrn 1.396
_exptl_crystal_density_method 'not measured'
_exptl_crystal_description prism
_exptl_crystal_F_000 540
_exptl_crystal_recrystallization_method 'Re-crystallisation from solvent: dichloromethane/hexane'
_exptl_crystal_size_max 0.40
_exptl_crystal_size_mid 0.30
_exptl_crystal_size_min 0.20
_refine_diff_density_max 0.242
_refine_diff_density_min -0.303
_refine_diff_density_rms 0.053
_refine_ls_extinction_method none
_refine_ls_goodness_of_fit_ref 1.029
_refine_ls_hydrogen_treatment constr
_refine_ls_matrix_type full
_refine_ls_number_parameters 361
_refine_ls_number_reflns 5881
_refine_ls_number_restraints 0
_refine_ls_restrained_S_all 1.029
_refine_ls_R_factor_all 0.0686
_refine_ls_R_factor_gt 0.0444
_refine_ls_shift/su_max 0.000
_refine_ls_shift/su_mean 0.000
_refine_ls_structure_factor_coef Fsqd
_refine_ls_weighting_details 'calc w=1/[\s^2^(Fo^2^)+(0.0516P)^2^+0.3483P] where P=(Fo^2^+2Fc^2^)/3'
_refine_ls_weighting_scheme calc
_refine_ls_wR_factor_gt 0.1017
_refine_ls_wR_factor_ref 0.1139
_reflns_number_gt 4349
_reflns_number_total 5881
_reflns_threshold_expression I>2\s(I)
_cod_data_source_file c5nj03324a2.cif
_cod_data_source_block Compound6a
_cod_depositor_comments
;
The following automatic conversions were performed:

'_symmetry_cell_setting' value 'Triclinic' changed to 'triclinic'
according to
/usr/data/users/saulius/crontab/automatic-downloads/rss-feeds/RSC/lib/dictionaries/cif_core.dic
dictionary named 'cif_core.dic' version 2.4.2 from 2011-04-26.

Automatic conversion script
Id: cif_fix_values 4268 2015-11-12 08:31:59Z antanas 

 Adding full bibliography for 7055354--7055362.cif.

 Adding full bibliography for 7055354--7055362.cif.
;
_cod_original_sg_symbol_H-M 'P -1          '
_cod_database_code 7055360

loop_
_symmetry_equiv_pos_as_xyz
'x, y, z'
'-x, -y, -z'

loop_
_atom_site_label
_atom_site_type_symbol
_atom_site_fract_x
_atom_site_fract_y
_atom_site_fract_z
_atom_site_U_iso_or_equiv
_atom_site_adp_type
_atom_site_occupancy
_atom_site_symmetry_multiplicity
_atom_site_calc_flag
_atom_site_refinement_flags
F1 F 0.42835(11) 0.23459(10) 0.31533(7) 0.0333(2) Uani 1 1 d .
F2 F 0.44227(11) 0.13762(9) 0.17273(7) 0.0342(3) Uani 1 1 d .
N1 N 0.69693(14) 0.29807(12) 0.29843(8) 0.0167(3) Uani 1 1 d .
N2 N 0.47407(14) 0.37699(12) 0.20288(8) 0.0168(3) Uani 1 1 d .
C1 C 0.77144(17) 0.22983(14) 0.35628(10) 0.0168(3) Uani 1 1 d .
C2 C 0.94353(17) 0.31294(15) 0.40119(10) 0.0179(3) Uani 1 1 d .
C3 C 0.97190(17) 0.43597(14) 0.36799(10) 0.0170(3) Uani 1 1 d .
C4 C 0.81485(17) 0.42499(14) 0.30269(10) 0.0170(3) Uani 1 1 d .
C5 C 0.76777(17) 0.51722(14) 0.25224(10) 0.0170(3) Uani 1 1 d .
C6 C 0.60195(17) 0.49205(14) 0.20024(10) 0.0170(3) Uani 1 1 d .
C7 C 0.52806(17) 0.56241(14) 0.13501(10) 0.0166(3) Uani 1 1 d .
C8 C 0.35454(17) 0.48740(14) 0.10168(10) 0.0167(3) Uani 1 1 d .
C9 C 0.32609(17) 0.37339(14) 0.14489(10) 0.0162(3) Uani 1 1 d .
C10 C 1.07463(18) 0.28901(16) 0.46572(11) 0.0206(3) Uani 1 1 d .
H10 H 1.0563 0.2045 0.4855 0.025 Uiso 1 1 calc R
C11 C 1.22941(18) 0.39112(16) 0.49911(11) 0.0233(3) Uani 1 1 d .
H11 H 1.3190 0.3777 0.5436 0.028 Uiso 1 1 calc R
C12 C 1.25788(18) 0.51542(16) 0.46858(11) 0.0212(3) Uani 1 1 d .
H12 H 1.3659 0.5851 0.4941 0.025 Uiso 1 1 calc R
C13 C 1.13272(17) 0.53849(15) 0.40252(11) 0.0192(3) Uani 1 1 d .
H13 H 1.1544 0.6214 0.3808 0.023 Uiso 1 1 calc R
C14 C 0.59034(18) 0.67766(14) 0.09860(10) 0.0181(3) Uani 1 1 d .
H14 H 0.7063 0.7290 0.1192 0.022 Uiso 1 1 calc R
C15 C 0.47880(18) 0.71355(15) 0.03255(10) 0.0204(3) Uani 1 1 d .
H15 H 0.5196 0.7898 0.0069 0.024 Uiso 1 1 calc R
C16 C 0.30575(19) 0.64057(15) 0.00170(11) 0.0212(3) Uani 1 1 d .
H16 H 0.2323 0.6693 -0.0432 0.025 Uiso 1 1 calc R
C17 C 0.24277(18) 0.52858(15) 0.03597(10) 0.0191(3) Uani 1 1 d .
H17 H 0.1262 0.4798 0.0158 0.023 Uiso 1 1 calc R
C18 C 0.68990(17) 0.09082(15) 0.36775(11) 0.0184(3) Uani 1 1 d .
C19 C 0.71224(18) 0.06930(16) 0.45969(11) 0.0225(3) Uani 1 1 d .
H19 H 0.7780 0.1451 0.5141 0.027 Uiso 1 1 calc R
C20 C 0.63963(19) -0.06150(17) 0.47276(12) 0.0262(3) Uani 1 1 d .
H20 H 0.6546 -0.0747 0.5357 0.031 Uiso 1 1 calc R
C21 C 0.54490(19) -0.17308(16) 0.39324(12) 0.0254(3) Uani 1 1 d .
H21 H 0.4925 -0.2622 0.4018 0.031 Uiso 1 1 calc R
C22 C 0.52709(18) -0.15417(15) 0.30164(12) 0.0237(3) Uani 1 1 d .
H22 H 0.4655 -0.2312 0.2475 0.028 Uiso 1 1 calc R
C23 C 0.59841(17) -0.02377(15) 0.28829(11) 0.0200(3) Uani 1 1 d .
H23 H 0.5854 -0.0118 0.2252 0.024 Uiso 1 1 calc R
C24 C 0.89647(17) 0.64742(15) 0.25343(10) 0.0177(3) Uani 1 1 d .
C25 C 1.00677(17) 0.64324(15) 0.20435(10) 0.0197(3) Uani 1 1 d .
H25 H 1.0044 0.5562 0.1728 0.024 Uiso 1 1 calc R
C26 C 1.12010(18) 0.76569(16) 0.20143(11) 0.0239(3) Uani 1 1 d .
H26 H 1.1926 0.7623 0.1661 0.029 Uiso 1 1 calc R
C27 C 1.12814(19) 0.89323(16) 0.24980(12) 0.0265(4) Uani 1 1 d .
H27 H 1.2069 0.9769 0.2483 0.032 Uiso 1 1 calc R
C28 C 1.02067(19) 0.89815(16) 0.30038(11) 0.0244(3) Uani 1 1 d .
H28 H 1.0268 0.9852 0.3343 0.029 Uiso 1 1 calc R
C29 C 0.90431(18) 0.77585(15) 0.30141(10) 0.0197(3) Uani 1 1 d .
H29 H 0.8295 0.7797 0.3350 0.024 Uiso 1 1 calc R
C30 C 0.16102(17) 0.26896(14) 0.12757(10) 0.0178(3) Uani 1 1 d .
C31 C 0.10013(18) 0.24191(15) 0.20213(11) 0.0205(3) Uani 1 1 d .
H31 H 0.1683 0.2863 0.2671 0.025 Uiso 1 1 calc R
C32 C -0.06102(18) 0.14945(15) 0.18025(12) 0.0232(3) Uani 1 1 d .
H32 H -0.1027 0.1315 0.2308 0.028 Uiso 1 1 calc R
C33 C -0.16172(18) 0.08315(15) 0.08604(12) 0.0230(3) Uani 1 1 d .
H33 H -0.2714 0.0199 0.0723 0.028 Uiso 1 1 calc R
C34 C -0.10202(18) 0.10931(15) 0.01160(11) 0.0218(3) Uani 1 1 d .
H34 H -0.1702 0.0635 -0.0531 0.026 Uiso 1 1 calc R
C35 C 0.05808(17) 0.20289(15) 0.03262(11) 0.0196(3) Uani 1 1 d .
H35 H 0.0981 0.2222 -0.0183 0.023 Uiso 1 1 calc R
B1 B 0.5043(2) 0.25547(17) 0.24746(13) 0.0209(4) Uani 1 1 d .

loop_
_atom_site_aniso_label
_atom_site_aniso_U_11
_atom_site_aniso_U_22
_atom_site_aniso_U_33
_atom_site_aniso_U_23
_atom_site_aniso_U_13
_atom_site_aniso_U_12
F1 0.0188(5) 0.0476(6) 0.0417(6) 0.0309(5) 0.0126(4) 0.0120(4)
F2 0.0293(5) 0.0167(5) 0.0384(6) 0.0020(4) -0.0107(4) 0.0059(4)
N1 0.0168(6) 0.0156(6) 0.0162(6) 0.0048(5) 0.0043(5) 0.0047(5)
N2 0.0137(6) 0.0165(6) 0.0178(6) 0.0045(5) 0.0035(5) 0.0035(5)
C1 0.0176(7) 0.0168(7) 0.0162(7) 0.0040(5) 0.0056(6) 0.0066(6)
C2 0.0169(7) 0.0188(7) 0.0179(7) 0.0042(6) 0.0057(6) 0.0064(6)
C3 0.0167(7) 0.0188(7) 0.0155(7) 0.0037(6) 0.0049(6) 0.0071(6)
C4 0.0145(7) 0.0156(7) 0.0188(7) 0.0045(6) 0.0048(6) 0.0030(5)
C5 0.0163(7) 0.0174(7) 0.0159(7) 0.0034(5) 0.0047(6) 0.0053(6)
C6 0.0162(7) 0.0147(7) 0.0185(7) 0.0043(5) 0.0055(6) 0.0036(5)
C7 0.0164(7) 0.0163(7) 0.0165(7) 0.0027(5) 0.0048(6) 0.0066(6)
C8 0.0173(7) 0.0153(7) 0.0172(7) 0.0026(5) 0.0053(6) 0.0065(6)
C9 0.0152(7) 0.0166(7) 0.0153(7) 0.0024(5) 0.0033(5) 0.0061(5)
C10 0.0207(7) 0.0228(8) 0.0213(8) 0.0090(6) 0.0069(6) 0.0103(6)
C11 0.0175(7) 0.0308(9) 0.0229(8) 0.0102(7) 0.0047(6) 0.0109(6)
C12 0.0148(7) 0.0250(8) 0.0207(8) 0.0046(6) 0.0043(6) 0.0049(6)
C13 0.0172(7) 0.0193(7) 0.0203(7) 0.0059(6) 0.0058(6) 0.0055(6)
C14 0.0182(7) 0.0155(7) 0.0184(7) 0.0035(6) 0.0047(6) 0.0044(6)
C15 0.0249(8) 0.0153(7) 0.0187(7) 0.0048(6) 0.0050(6) 0.0059(6)
C16 0.0227(8) 0.0181(7) 0.0212(8) 0.0045(6) 0.0025(6) 0.0097(6)
C17 0.0159(7) 0.0189(7) 0.0207(8) 0.0040(6) 0.0033(6) 0.0069(6)
C18 0.0147(7) 0.0186(7) 0.0244(8) 0.0085(6) 0.0075(6) 0.0074(6)
C19 0.0208(7) 0.0231(8) 0.0240(8) 0.0077(6) 0.0070(6) 0.0080(6)
C20 0.0243(8) 0.0306(9) 0.0308(9) 0.0184(7) 0.0115(7) 0.0127(7)
C21 0.0201(7) 0.0193(8) 0.0418(10) 0.0144(7) 0.0128(7) 0.0085(6)
C22 0.0178(7) 0.0178(7) 0.0356(9) 0.0060(6) 0.0076(7) 0.0079(6)
C23 0.0180(7) 0.0203(7) 0.0235(8) 0.0064(6) 0.0072(6) 0.0086(6)
C24 0.0148(7) 0.0171(7) 0.0173(7) 0.0062(6) 0.0011(6) 0.0032(6)
C25 0.0159(7) 0.0215(7) 0.0179(7) 0.0047(6) 0.0015(6) 0.0054(6)
C26 0.0166(7) 0.0301(9) 0.0215(8) 0.0098(6) 0.0039(6) 0.0047(6)
C27 0.0195(8) 0.0229(8) 0.0292(9) 0.0109(7) 0.0030(7) -0.0006(6)
C28 0.0241(8) 0.0171(7) 0.0237(8) 0.0054(6) -0.0007(6) 0.0039(6)
C29 0.0169(7) 0.0210(8) 0.0183(7) 0.0062(6) 0.0017(6) 0.0060(6)
C30 0.0149(7) 0.0151(7) 0.0231(8) 0.0052(6) 0.0048(6) 0.0064(6)
C31 0.0183(7) 0.0205(7) 0.0225(8) 0.0049(6) 0.0064(6) 0.0073(6)
C32 0.0207(8) 0.0233(8) 0.0289(8) 0.0095(6) 0.0122(7) 0.0076(6)
C33 0.0144(7) 0.0177(7) 0.0344(9) 0.0064(6) 0.0063(6) 0.0041(6)
C34 0.0185(7) 0.0187(7) 0.0236(8) 0.0041(6) 0.0017(6) 0.0059(6)
C35 0.0180(7) 0.0190(7) 0.0219(8) 0.0066(6) 0.0066(6) 0.0064(6)
B1 0.0154(8) 0.0182(8) 0.0245(9) 0.0078(7) 0.0025(7) 0.0026(6)

loop_
_atom_type_symbol
_atom_type_description
_atom_type_scat_dispersion_real
_atom_type_scat_dispersion_imag
_atom_type_scat_source
C C 0.0033 0.0016 'International Tables Vol C Tables 4.2.6.8 and 6.1.1.4'
H H 0.0000 0.0000 'International Tables Vol C Tables 4.2.6.8 and 6.1.1.4'
B B 0.0013 0.0007 'International Tables Vol C Tables 4.2.6.8 and 6.1.1.4'
F F 0.0171 0.0103 'International Tables Vol C Tables 4.2.6.8 and 6.1.1.4'
N N 0.0061 0.0033 'International Tables Vol C Tables 4.2.6.8 and 6.1.1.4'

loop_
_geom_angle_atom_site_label_1
_geom_angle_atom_site_label_2
_geom_angle_atom_site_label_3
_geom_angle
C1 N1 C4 109.67(11)
C1 N1 B1 125.64(12)
C4 N1 B1 123.98(12)
C9 N2 C6 109.42(12)
C9 N2 B1 125.44(12)
C6 N2 B1 123.80(12)
N1 C1 C2 108.61(12)
N1 C1 C18 125.67(13)
C2 C1 C18 125.68(13)
C10 C2 C3 121.11(13)
C10 C2 C1 131.25(14)
C3 C2 C1 107.62(12)
C13 C3 C2 119.55(13)
C13 C3 C4 133.98(13)
C2 C3 C4 106.46(12)
C5 C4 N1 120.78(12)
C5 C4 C3 131.50(13)
N1 C4 C3 107.64(12)
C4 C5 C6 122.06(13)
C4 C5 C24 119.75(12)
C6 C5 C24 118.19(12)
C5 C6 N2 120.72(13)
C5 C6 C7 131.33(13)
N2 C6 C7 107.88(12)
C14 C7 C8 119.18(13)
C14 C7 C6 134.79(13)
C8 C7 C6 105.97(12)
C17 C8 C7 121.25(13)
C17 C8 C9 130.80(13)
C7 C8 C9 107.94(12)
N2 C9 C8 108.77(12)
N2 C9 C30 126.52(13)
C8 C9 C30 124.70(12)
C11 C10 C2 118.12(14)
C11 C10 H10 120.9
C2 C10 H10 120.9
C10 C11 C12 121.15(14)
C10 C11 H11 119.4
C12 C11 H11 119.4
C13 C12 C11 121.61(14)
C13 C12 H12 119.2
C11 C12 H12 119.2
C12 C13 C3 118.38(14)
C12 C13 H13 120.8
C3 C13 H13 120.8
C15 C14 C7 118.39(13)
C15 C14 H14 120.8
C7 C14 H14 120.8
C14 C15 C16 122.06(14)
C14 C15 H15 119.0
C16 C15 H15 119.0
C17 C16 C15 120.51(14)
C17 C16 H16 119.7
C15 C16 H16 119.7
C16 C17 C8 118.56(13)
C16 C17 H17 120.7
C8 C17 H17 120.7
C19 C18 C23 118.65(14)
C19 C18 C1 119.60(13)
C23 C18 C1 121.62(13)
C20 C19 C18 120.90(15)
C20 C19 H19 119.5
C18 C19 H19 119.5
C19 C20 C21 119.70(15)
C19 C20 H20 120.2
C21 C20 H20 120.2
C22 C21 C20 119.94(14)
C22 C21 H21 120.0
C20 C21 H21 120.0
C21 C22 C23 120.51(15)
C21 C22 H22 119.7
C23 C22 H22 119.7
C22 C23 C18 120.22(14)
C22 C23 H23 119.9
C18 C23 H23 119.9
C25 C24 C29 119.22(13)
C25 C24 C5 120.67(13)
C29 C24 C5 120.08(13)
C26 C25 C24 120.19(14)
C26 C25 H25 119.9
C24 C25 H25 119.9
C25 C26 C27 120.36(15)
C25 C26 H26 119.8
C27 C26 H26 119.8
C26 C27 C28 119.77(14)
C26 C27 H27 120.1
C28 C27 H27 120.1
C29 C28 C27 119.96(14)
C29 C28 H28 120.0
C27 C28 H28 120.0
C28 C29 C24 120.46(14)
C28 C29 H29 119.8
C24 C29 H29 119.8
C35 C30 C31 119.23(13)
C35 C30 C9 118.25(13)
C31 C30 C9 122.34(13)
C32 C31 C30 119.37(14)
C32 C31 H31 120.3
C30 C31 H31 120.3
C33 C32 C31 121.08(14)
C33 C32 H32 119.5
C31 C32 H32 119.5
C32 C33 C34 119.87(14)
C32 C33 H33 120.1
C34 C33 H33 120.1
C35 C34 C33 119.50(14)
C35 C34 H34 120.2
C33 C34 H34 120.2
C34 C35 C30 120.92(14)
C34 C35 H35 119.5
C30 C35 H35 119.5
F1 B1 F2 111.12(13)
F1 B1 N2 111.19(13)
F2 B1 N2 107.25(13)
F1 B1 N1 108.25(13)
F2 B1 N1 111.25(13)
N2 B1 N1 107.74(11)

loop_
_geom_bond_atom_site_label_1
_geom_bond_atom_site_label_2
_geom_bond_distance
F1 B1 1.379(2)
F2 B1 1.3836(19)
N1 C1 1.3555(18)
N1 C4 1.4024(18)
N1 B1 1.571(2)
N2 C9 1.3538(17)
N2 C6 1.4018(18)
N2 B1 1.569(2)
C1 C2 1.426(2)
C1 C18 1.471(2)
C2 C10 1.410(2)
C2 C3 1.417(2)
C3 C13 1.410(2)
C3 C4 1.4332(19)
C4 C5 1.393(2)
C5 C6 1.395(2)
C5 C24 1.4870(19)
C6 C7 1.436(2)
C7 C14 1.415(2)
C7 C8 1.4160(19)
C8 C17 1.4082(19)
C8 C9 1.421(2)
C9 C30 1.4761(19)
C10 C11 1.372(2)
C10 H10 0.9500
C11 C12 1.408(2)
C11 H11 0.9500
C12 C13 1.380(2)
C12 H12 0.9500
C13 H13 0.9500
C14 C15 1.376(2)
C14 H14 0.9500
C15 C16 1.411(2)
C15 H15 0.9500
C16 C17 1.370(2)
C16 H16 0.9500
C17 H17 0.9500
C18 C19 1.395(2)
C18 C23 1.404(2)
C19 C20 1.389(2)
C19 H19 0.9500
C20 C21 1.391(2)
C20 H20 0.9500
C21 C22 1.385(2)
C21 H21 0.9500
C22 C23 1.385(2)
C22 H22 0.9500
C23 H23 0.9500
C24 C25 1.392(2)
C24 C29 1.395(2)
C25 C26 1.386(2)
C25 H25 0.9500
C26 C27 1.388(2)
C26 H26 0.9500
C27 C28 1.388(2)
C27 H27 0.9500
C28 C29 1.388(2)
C28 H28 0.9500
C29 H29 0.9500
C30 C35 1.397(2)
C30 C31 1.400(2)
C31 C32 1.390(2)
C31 H31 0.9500
C32 C33 1.385(2)
C32 H32 0.9500
C33 C34 1.390(2)
C33 H33 0.9500
C34 C35 1.389(2)
C34 H34 0.9500
C35 H35 0.9500
